data_7031338
loop_
_publ_author_name
'Sinha, Woormileela'
'Kumar, Mohit'
'Garai, Antara'
'Purohit, Chandra Shekhar'
'Som, Tapobrata'
'Kar, Sanjib'

_publ_section_title
;
 Semi-insulating behaviour of self-assembled tin(iv)corrole nanospheres.
;
_journal_issue 33
_journal_name_full 'Dalton transactions (Cambridge, England : 2003)'
_journal_page_first 12564
_journal_page_last 12573
_journal_paper_doi 10.1039/c4dt01257g
_journal_volume 43
_journal_year 2014
_chemical_formula_moiety 'C40 H20 Cl N7 Sn'
_chemical_formula_sum 'C40 H20 Cl N7 Sn'
_chemical_formula_weight 752.77
_chemical_name_systematic
;
 ?
;
_space_group_IT_number 2
_symmetry_cell_setting triclinic
_symmetry_space_group_name_Hall '-P 1'
_symmetry_space_group_name_H-M 'P -1'
_atom_sites_solution_hydrogens geom
_atom_sites_solution_primary direct
_atom_sites_solution_secondary difmap
_audit_creation_method SHELXL-97
_cell_angle_alpha 93.566(5)
_cell_angle_beta 109.752(5)
_cell_angle_gamma 106.513(5)
_cell_formula_units_Z 2
_cell_length_a 12.020(5)
_cell_length_b 13.221(5)
_cell_length_c 15.690(5)
_cell_measurement_reflns_used 9946
_cell_measurement_temperature 293(2)
_cell_measurement_theta_max 29.53
_cell_measurement_theta_min 3.55
_cell_volume 2215.0(14)
_computing_cell_refinement 'Bruker SAINT'
_computing_data_collection 'Bruker APEX2'
_computing_data_reduction 'Bruker SAINT'
_computing_molecular_graphics 'Bruker SHELXTL'
_computing_publication_material 'Bruker SHELXTL'
_computing_structure_refinement 'SHELXL-97 (Sheldrick, 2008)'
_computing_structure_solution 'SHELXS-97 (Sheldrick, 2008)'
_diffrn_ambient_temperature 293(2)
_diffrn_measured_fraction_theta_full 0.978
_diffrn_measured_fraction_theta_max 0.978
_diffrn_measurement_device_type 'Bruker APEX-II CCD'
_diffrn_measurement_method '\f and \w scans'
_diffrn_radiation_monochromator graphite
_diffrn_radiation_source 'fine-focus sealed tube'
_diffrn_radiation_type MoK\a
_diffrn_radiation_wavelength 0.71069
_diffrn_reflns_av_R_equivalents 0.0384
_diffrn_reflns_av_sigmaI/netI 0.0478
_diffrn_reflns_limit_h_max 16
_diffrn_reflns_limit_h_min -16
_diffrn_reflns_limit_k_max 18
_diffrn_reflns_limit_k_min -18
_diffrn_reflns_limit_l_max 21
_diffrn_reflns_limit_l_min -21
_diffrn_reflns_number 35084
_diffrn_reflns_theta_full 29.63
_diffrn_reflns_theta_max 29.63
_diffrn_reflns_theta_min 3.45
_exptl_absorpt_coefficient_mu 0.668
_exptl_absorpt_correction_T_max 0.7459
_exptl_absorpt_correction_T_min 0.5444
_exptl_absorpt_correction_type multi-scan
_exptl_absorpt_process_details '(SADABS; Bruker, 2007)'
_exptl_crystal_colour purple
_exptl_crystal_density_diffrn 1.129
_exptl_crystal_density_method 'not measured'
_exptl_crystal_description needle-type
_exptl_crystal_F_000 752
_exptl_crystal_size_max 0.2
_exptl_crystal_size_mid 0.1
_exptl_crystal_size_min 0.05
_platon_squeeze_details
;
missing solvents could not be identified so PLATON squeeze was applied
;
_refine_diff_density_max 1.471
_refine_diff_density_min -1.909
_refine_diff_density_rms 0.106
_refine_ls_extinction_method none
_refine_ls_goodness_of_fit_ref 1.096
_refine_ls_hydrogen_treatment mixed
_refine_ls_matrix_type full
_refine_ls_number_parameters 442
_refine_ls_number_reflns 12221
_refine_ls_number_restraints 0
_refine_ls_restrained_S_all 1.096
_refine_ls_R_factor_all 0.0614
_refine_ls_R_factor_gt 0.0456
_refine_ls_shift/su_max 0.001
_refine_ls_shift/su_mean 0.000
_refine_ls_structure_factor_coef Fsqd
_refine_ls_weighting_details 'calc w=1/[\s^2^(Fo^2^)+(0.0770P)^2^+0.5369P] where P=(Fo^2^+2Fc^2^)/3'
_refine_ls_weighting_scheme calc
_refine_ls_wR_factor_gt 0.1243
_refine_ls_wR_factor_ref 0.1332
_reflns_number_gt 9800
_reflns_number_total 12221
_reflns_threshold_expression >2\s(I)
_cod_data_source_file c4dt01257g2.cif
_cod_data_source_block s_kar_sn_cncl_0m
_cod_depositor_comments
;
The following automatic conversions were performed:

'_symmetry_cell_setting' value 'Triclinic' changed to 'triclinic'
according to
/usr/data/users/saulius/crontab/automatic-downloads/rss-feeds/RSC/lib/dictionaries/cif_core.dic
dictionary named 'cif_core.dic' version 2.4.2 from 2011-04-26.

Automatic conversion script
Id: cif_fix_values 2281 2013-09-26 08:29:07Z andrius 

 Adding full bibliography for 7031337--7031339.cif.
;
_cod_database_code 7031338

loop_
_symmetry_equiv_pos_as_xyz
'x, y, z'
'-x, -y, -z'

loop_
_atom_site_label
_atom_site_type_symbol
_atom_site_fract_x
_atom_site_fract_y
_atom_site_fract_z
_atom_site_U_iso_or_equiv
_atom_site_adp_type
_atom_site_occupancy
_atom_site_symmetry_multiplicity
_atom_site_calc_flag
_atom_site_refinement_flags
C1 C 0.6300(2) 0.6197(2) 0.04966(18) 0.0221(5) Uani 1 1 d .
C2 C 0.5748(2) 0.7021(2) 0.04365(19) 0.0257(5) Uani 1 1 d .
H2 H 0.5268 0.7194 -0.0100 0.031 Uiso 1 1 calc R
C3 C 0.6059(2) 0.7518(2) 0.1326(2) 0.0267(6) Uani 1 1 d .
H3 H 0.5810 0.8080 0.1493 0.032 Uiso 1 1 calc R
C4 C 0.6826(2) 0.7022(2) 0.19461(19) 0.0237(5) Uani 1 1 d .
C5 C 0.7568(2) 0.7325(2) 0.28960(19) 0.0244(5) Uani 1 1 d .
C6 C 0.8548(2) 0.6929(2) 0.33422(18) 0.0257(5) Uani 1 1 d .
C7 C 0.9419(3) 0.7250(3) 0.4269(2) 0.0320(6) Uani 1 1 d .
H7 H 0.9407 0.7740 0.4714 0.038 Uiso 1 1 calc R
C8 C 1.0272(3) 0.6728(3) 0.4400(2) 0.0335(7) Uani 1 1 d .
H8 H 1.0936 0.6800 0.4946 0.040 Uiso 1 1 calc R
C9 C 0.9972(2) 0.6049(3) 0.35536(18) 0.0278(6) Uani 1 1 d .
C10 C 1.0590(2) 0.5362(3) 0.33534(19) 0.0271(6) Uani 1 1 d .
C11 C 1.0262(2) 0.4712(2) 0.24991(19) 0.0258(5) Uani 1 1 d .
C12 C 1.0910(3) 0.4067(2) 0.2256(2) 0.0286(6) Uani 1 1 d .
H12 H 1.1638 0.3975 0.2649 0.034 Uiso 1 1 calc R
C13 C 1.0290(3) 0.3605(2) 0.1351(2) 0.0293(6) Uani 1 1 d .
H13 H 1.0512 0.3132 0.1028 0.035 Uiso 1 1 calc R
C14 C 0.9239(2) 0.3973(2) 0.09812(18) 0.0248(5) Uani 1 1 d .
C15 C 0.8436(2) 0.3817(2) 0.00482(18) 0.0240(5) Uani 1 1 d .
C16 C 0.7513(2) 0.4319(2) -0.02584(18) 0.0236(5) Uani 1 1 d .
C17 C 0.6904(2) 0.4546(2) -0.11522(18) 0.0254(5) Uani 1 1 d .
H17 H 0.6927 0.4268 -0.1703 0.030 Uiso 1 1 calc R
C18 C 0.6282(2) 0.5249(2) -0.10472(18) 0.0254(5) Uani 1 1 d .
H18 H 0.5813 0.5531 -0.1513 0.030 Uiso 1 1 calc R
C19 C 0.6487(2) 0.5462(2) -0.01013(18) 0.0227(5) Uani 1 1 d .
C20 C 0.7327(2) 0.8135(2) 0.34416(19) 0.0278(6) Uani 1 1 d .
C21 C 0.6135(3) 0.7942(2) 0.3468(2) 0.0298(6) Uani 1 1 d .
H21 H 0.5502 0.7309 0.3139 0.036 Uiso 1 1 calc R
C22 C 0.5883(3) 0.8681(3) 0.3978(2) 0.0351(7) Uani 1 1 d .
H22 H 0.5087 0.8546 0.3990 0.042 Uiso 1 1 calc R
C23 C 0.6837(3) 0.9632(3) 0.4474(2) 0.0359(7) Uani 1 1 d .
C24 C 0.8025(3) 0.9846(3) 0.4445(2) 0.0382(7) Uani 1 1 d .
H24 H 0.8654 1.0484 0.4768 0.046 Uiso 1 1 calc R
C25 C 0.8265(3) 0.9100(3) 0.3931(2) 0.0342(7) Uani 1 1 d .
H25 H 0.9058 0.9243 0.3911 0.041 Uiso 1 1 calc R
C26 C 0.6606(3) 1.0415(3) 0.5014(3) 0.0464(9) Uani 1 1 d .
C27 C 1.1758(3) 0.5362(3) 0.41100(19) 0.0319(6) Uani 1 1 d .
C28 C 1.2774(3) 0.6258(3) 0.4447(3) 0.0466(9) Uani 1 1 d .
H28 H 1.2753 0.6881 0.4207 0.056 Uiso 1 1 calc R
C29 C 1.3859(3) 0.6249(4) 0.5156(3) 0.0520(10) Uani 1 1 d .
H29 H 1.4549 0.6869 0.5393 0.062 Uiso 1 1 calc R
C30 C 1.3900(3) 0.5344(4) 0.5493(2) 0.0439(9) Uani 1 1 d .
C31 C 1.2890(4) 0.4394(5) 0.5139(3) 0.0633(13) Uani 1 1 d .
H31 H 1.2934 0.3764 0.5360 0.076 Uiso 1 1 calc R
C32 C 1.1815(3) 0.4421(4) 0.4446(3) 0.0546(11) Uani 1 1 d .
H32 H 1.1126 0.3801 0.4203 0.065 Uiso 1 1 calc R
C33 C 1.5023(3) 0.5316(4) 0.6219(2) 0.0582(12) Uani 1 1 d .
C34 C 0.8622(2) 0.3164(2) -0.06684(19) 0.0248(5) Uani 1 1 d .
C35 C 0.7586(3) 0.2415(2) -0.1362(2) 0.0303(6) Uani 1 1 d .
H35 H 0.6789 0.2324 -0.1365 0.036 Uiso 1 1 calc R
C36 C 0.7733(3) 0.1803(3) -0.2047(2) 0.0350(7) Uani 1 1 d .
H36 H 0.7038 0.1318 -0.2510 0.042 Uiso 1 1 calc R
N1 N 0.69061(19) 0.62069(18) 0.14129(15) 0.0227(4) Uani 1 1 d .
N2 N 0.8904(2) 0.61768(19) 0.29189(15) 0.0246(5) Uani 1 1 d .
N3 N 0.9236(2) 0.4628(2) 0.17142(15) 0.0243(5) Uani 1 1 d .
N4 N 0.72016(19) 0.48672(18) 0.03436(15) 0.0230(4) Uani 1 1 d .
N5 N 0.6440(3) 1.1041(3) 0.5444(3) 0.0595(10) Uani 1 1 d .
N6 N 1.5890(3) 0.5263(5) 0.6782(2) 0.0784(15) Uani 1 1 d .
Cl1 Cl 0.64578(7) 0.37104(6) 0.21834(5) 0.03423(16) Uani 1 1 d .
Sn1 Sn 0.776020(15) 0.507293(15) 0.175253(12) 0.02319(7) Uani 1 1 d .
C39 C 0.9809(3) 0.3297(2) -0.0684(2) 0.0269(6) Uani 1 1 d .
H39 H 1.0503 0.3813 -0.0245 0.032 Uiso 1 1 calc R
C38 C 0.9962(3) 0.2670(2) -0.1344(2) 0.0315(6) Uani 1 1 d .
H38 H 1.0761 0.2744 -0.1331 0.038 Uiso 1 1 calc R
C37 C 0.8926(3) 0.1924(3) -0.2032(2) 0.0327(6) Uani 1 1 d .
C40 C 0.9114(3) 0.1282(3) -0.2715(3) 0.0419(8) Uani 1 1 d .
N7 N 0.9287(3) 0.0773(3) -0.3244(2) 0.0533(9) Uani 1 1 d .

loop_
_atom_site_aniso_label
_atom_site_aniso_U_11
_atom_site_aniso_U_22
_atom_site_aniso_U_33
_atom_site_aniso_U_23
_atom_site_aniso_U_13
_atom_site_aniso_U_12
C1 0.0132(10) 0.0291(13) 0.0208(12) 0.0009(10) 0.0022(9) 0.0076(9)
C2 0.0183(11) 0.0304(14) 0.0265(13) 0.0032(11) 0.0036(10) 0.0112(10)
C3 0.0191(12) 0.0321(14) 0.0283(14) 0.0000(11) 0.0055(10) 0.0126(10)
C4 0.0151(11) 0.0303(13) 0.0241(13) -0.0002(10) 0.0059(10) 0.0079(10)
C5 0.0169(11) 0.0320(14) 0.0229(12) -0.0019(10) 0.0072(10) 0.0076(10)
C6 0.0181(11) 0.0394(15) 0.0197(12) 0.0009(11) 0.0075(10) 0.0097(11)
C7 0.0207(12) 0.0489(18) 0.0226(13) -0.0058(12) 0.0056(11) 0.0110(12)
C8 0.0206(12) 0.058(2) 0.0192(13) -0.0021(13) 0.0041(11) 0.0154(13)
C9 0.0172(11) 0.0469(17) 0.0176(12) 0.0027(11) 0.0025(10) 0.0132(11)
C10 0.0173(11) 0.0446(16) 0.0187(12) 0.0048(11) 0.0027(10) 0.0138(11)
C11 0.0169(11) 0.0373(15) 0.0215(13) 0.0034(11) 0.0023(10) 0.0123(10)
C12 0.0211(12) 0.0417(16) 0.0249(13) 0.0062(12) 0.0040(11) 0.0184(11)
C13 0.0240(13) 0.0403(16) 0.0279(14) 0.0050(12) 0.0084(11) 0.0183(12)
C14 0.0184(11) 0.0341(14) 0.0220(12) 0.0033(11) 0.0054(10) 0.0115(10)
C15 0.0174(11) 0.0318(14) 0.0212(12) 0.0021(10) 0.0051(10) 0.0085(10)
C16 0.0167(11) 0.0316(13) 0.0189(12) 0.0003(10) 0.0038(9) 0.0069(10)
C17 0.0197(12) 0.0345(14) 0.0161(11) -0.0011(10) 0.0012(10) 0.0078(10)
C18 0.0197(12) 0.0330(14) 0.0195(12) 0.0024(10) 0.0019(10) 0.0095(10)
C19 0.0164(11) 0.0288(13) 0.0192(12) 0.0011(10) 0.0014(9) 0.0090(10)
C20 0.0205(12) 0.0372(15) 0.0248(13) -0.0021(11) 0.0083(10) 0.0099(11)
C21 0.0196(12) 0.0350(15) 0.0333(15) -0.0015(12) 0.0096(11) 0.0082(11)
C22 0.0205(13) 0.0429(17) 0.0421(17) -0.0037(14) 0.0138(12) 0.0103(12)
C23 0.0233(13) 0.0422(17) 0.0410(17) -0.0089(14) 0.0144(13) 0.0091(12)
C24 0.0221(13) 0.0409(17) 0.0444(18) -0.0128(14) 0.0130(13) 0.0031(12)
C25 0.0194(12) 0.0416(17) 0.0372(16) -0.0075(13) 0.0117(12) 0.0052(12)
C26 0.0245(15) 0.0484(19) 0.061(2) -0.0170(17) 0.0183(15) 0.0063(14)
C27 0.0206(12) 0.0600(19) 0.0180(12) 0.0047(12) 0.0042(10) 0.0214(13)
C28 0.0286(15) 0.055(2) 0.044(2) -0.0009(16) -0.0026(14) 0.0179(15)
C29 0.0286(16) 0.069(3) 0.041(2) -0.0125(18) -0.0043(15) 0.0165(17)
C30 0.0274(15) 0.091(3) 0.0187(14) 0.0093(16) 0.0068(12) 0.0287(17)
C31 0.0367(19) 0.113(4) 0.040(2) 0.037(2) 0.0074(16) 0.028(2)
C32 0.0254(15) 0.090(3) 0.045(2) 0.036(2) 0.0074(15) 0.0147(17)
C33 0.0361(18) 0.129(4) 0.0199(15) 0.0131(19) 0.0097(14) 0.044(2)
C34 0.0221(12) 0.0281(13) 0.0242(13) 0.0030(10) 0.0064(10) 0.0112(10)
C35 0.0195(12) 0.0380(15) 0.0304(15) -0.0040(12) 0.0078(11) 0.0088(11)
C36 0.0232(13) 0.0425(17) 0.0323(15) -0.0095(13) 0.0068(12) 0.0078(12)
N1 0.0122(9) 0.0325(12) 0.0207(10) -0.0007(9) 0.0011(8) 0.0105(8)
N2 0.0161(9) 0.0376(13) 0.0188(10) 0.0009(9) 0.0029(8) 0.0123(9)
N3 0.0166(10) 0.0376(12) 0.0191(10) 0.0029(9) 0.0038(8) 0.0133(9)
N4 0.0155(9) 0.0304(11) 0.0188(10) -0.0011(9) 0.0002(8) 0.0098(8)
N5 0.0320(15) 0.0549(19) 0.084(3) -0.0291(18) 0.0280(16) 0.0044(14)
N6 0.0424(18) 0.180(5) 0.0247(15) 0.023(2) 0.0088(14) 0.058(2)
Cl1 0.0270(3) 0.0413(4) 0.0363(4) 0.0115(3) 0.0130(3) 0.0115(3)
Sn1 0.01431(9) 0.03393(11) 0.01954(10) 0.00115(7) 0.00267(7) 0.01034(7)
C39 0.0217(12) 0.0315(14) 0.0259(13) -0.0005(11) 0.0082(11) 0.0083(11)
C38 0.0222(13) 0.0409(16) 0.0331(15) 0.0013(13) 0.0137(12) 0.0098(12)
C37 0.0292(14) 0.0375(16) 0.0328(15) -0.0031(12) 0.0144(12) 0.0114(12)
C40 0.0285(15) 0.0491(19) 0.0440(19) -0.0107(15) 0.0155(14) 0.0077(14)
N7 0.0383(16) 0.061(2) 0.057(2) -0.0205(16) 0.0236(15) 0.0107(14)

loop_
_atom_type_symbol
_atom_type_description
_atom_type_scat_dispersion_real
_atom_type_scat_dispersion_imag
_atom_type_scat_source
C C 0.0033 0.0016 'International Tables Vol C Tables 4.2.6.8 and 6.1.1.4'
H H 0.0000 0.0000 'International Tables Vol C Tables 4.2.6.8 and 6.1.1.4'
N N 0.0061 0.0033 'International Tables Vol C Tables 4.2.6.8 and 6.1.1.4'
Cl Cl 0.1484 0.1585 'International Tables Vol C Tables 4.2.6.8 and 6.1.1.4'
Sn Sn -0.6537 1.4246 'International Tables Vol C Tables 4.2.6.8 and 6.1.1.4'

loop_
_geom_angle_atom_site_label_1
_geom_angle_atom_site_label_2
_geom_angle_atom_site_label_3
_geom_angle
N1 C1 C2 107.3(2)
N1 C1 C19 113.8(2)
C2 C1 C19 138.6(2)
C3 C2 C1 107.2(2)
C3 C2 H2 126.4
C1 C2 H2 126.4
C2 C3 C4 108.5(2)
C2 C3 H3 125.8
C4 C3 H3 125.8
N1 C4 C5 121.3(2)
N1 C4 C3 106.1(2)
C5 C4 C3 131.8(3)
C6 C5 C4 123.8(2)
C6 C5 C20 118.5(2)
C4 C5 C20 117.7(2)
N2 C6 C5 125.2(2)
N2 C6 C7 106.4(2)
C5 C6 C7 128.3(3)
C8 C7 C6 109.4(3)
C8 C7 H7 125.3
C6 C7 H7 125.3
C7 C8 C9 108.2(2)
C7 C8 H8 125.9
C9 C8 H8 125.9
N2 C9 C10 124.1(2)
N2 C9 C8 107.0(2)
C10 C9 C8 128.9(2)
C9 C10 C11 126.8(2)
C9 C10 C27 116.7(3)
C11 C10 C27 116.4(2)
N3 C11 C10 124.8(2)
N3 C11 C12 106.9(2)
C10 C11 C12 128.3(2)
C13 C12 C11 108.8(2)
C13 C12 H12 125.6
C11 C12 H12 125.6
C12 C13 C14 108.4(3)
C12 C13 H13 125.8
C14 C13 H13 125.8
N3 C14 C15 125.7(2)
N3 C14 C13 106.1(2)
C15 C14 C13 127.9(3)
C16 C15 C14 123.4(2)
C16 C15 C34 117.1(2)
C14 C15 C34 119.4(2)
N4 C16 C15 121.8(2)
N4 C16 C17 106.2(2)
C15 C16 C17 131.1(3)
C18 C17 C16 108.0(2)
C18 C17 H17 126.0
C16 C17 H17 126.0
C17 C18 C19 107.5(2)
C17 C18 H18 126.3
C19 C18 H18 126.3
N4 C19 C18 107.5(2)
N4 C19 C1 114.3(2)
C18 C19 C1 137.6(2)
C21 C20 C25 118.8(3)
C21 C20 C5 119.6(3)
C25 C20 C5 121.6(2)
C22 C21 C20 120.9(3)
C22 C21 H21 119.6
C20 C21 H21 119.6
C21 C22 C23 119.5(3)
C21 C22 H22 120.3
C23 C22 H22 120.3
C24 C23 C22 120.4(3)
C24 C23 C26 118.8(3)
C22 C23 C26 120.8(3)
C25 C24 C23 119.5(3)
C25 C24 H24 120.2
C23 C24 H24 120.2
C24 C25 C20 120.9(3)
C24 C25 H25 119.6
C20 C25 H25 119.6
N5 C26 C23 179.0(4)
C28 C27 C32 119.5(3)
C28 C27 C10 120.8(3)
C32 C27 C10 119.7(3)
C27 C28 C29 120.3(4)
C27 C28 H28 119.9
C29 C28 H28 119.9
C30 C29 C28 119.9(4)
C30 C29 H29 120.0
C28 C29 H29 120.0
C29 C30 C31 121.4(3)
C29 C30 C33 120.7(4)
C31 C30 C33 117.9(4)
C32 C31 C30 117.8(4)
C32 C31 H31 121.1
C30 C31 H31 121.1
C27 C32 C31 120.9(4)
C27 C32 H32 119.5
C31 C32 H32 119.5
N6 C33 C30 178.0(6)
C39 C34 C35 118.6(3)
C39 C34 C15 121.6(2)
C35 C34 C15 119.8(2)
C36 C35 C34 121.0(3)
C36 C35 H35 119.5
C34 C35 H35 119.5
C37 C36 C35 119.4(3)
C37 C36 H36 120.3
C35 C36 H36 120.3
C4 N1 C1 110.8(2)
C4 N1 Sn1 131.48(18)
C1 N1 Sn1 117.68(17)
C9 N2 C6 109.0(2)
C9 N2 Sn1 122.74(19)
C6 N2 Sn1 125.05(17)
C11 N3 C14 109.7(2)
C11 N3 Sn1 122.74(19)
C14 N3 Sn1 125.77(17)
C16 N4 C19 110.7(2)
C16 N4 Sn1 131.86(18)
C19 N4 Sn1 117.06(18)
N3 Sn1 N1 142.57(9)
N3 Sn1 N2 90.44(9)
N1 Sn1 N2 84.51(9)
N3 Sn1 N4 85.12(9)
N1 Sn1 N4 76.60(9)
N2 Sn1 N4 141.71(9)
N3 Sn1 Cl1 108.81(8)
N1 Sn1 Cl1 108.13(7)
N2 Sn1 Cl1 107.00(7)
N4 Sn1 Cl1 110.43(7)
C38 C39 C34 120.6(3)
C38 C39 H39 119.7
C34 C39 H39 119.7
C39 C38 C37 120.5(3)
C39 C38 H38 119.8
C37 C38 H38 119.8
C36 C37 C38 119.9(3)
C36 C37 C40 120.9(3)
C38 C37 C40 119.2(3)
N7 C40 C37 178.6(4)

loop_
_geom_bond_atom_site_label_1
_geom_bond_atom_site_label_2
_geom_bond_distance
C1 N1 1.372(3)
C1 C2 1.420(4)
C1 C19 1.425(4)
C2 C3 1.384(4)
C2 H2 0.9300
C3 C4 1.429(4)
C3 H3 0.9300
C4 N1 1.368(3)
C4 C5 1.415(4)
C5 C6 1.411(4)
C5 C20 1.481(4)
C6 N2 1.402(4)
C6 C7 1.425(4)
C7 C8 1.359(4)
C7 H7 0.9300
C8 C9 1.429(4)
C8 H8 0.9300
C9 N2 1.396(3)
C9 C10 1.406(4)
C10 C11 1.414(4)
C10 C27 1.501(4)
C11 N3 1.389(3)
C11 C12 1.420(4)
C12 C13 1.366(4)
C12 H12 0.9300
C13 C14 1.436(4)
C13 H13 0.9300
C14 N3 1.397(4)
C14 C15 1.418(4)
C15 C16 1.415(4)
C15 C34 1.490(4)
C16 N4 1.365(3)
C16 C17 1.440(4)
C17 C18 1.383(4)
C17 H17 0.9300
C18 C19 1.415(4)
C18 H18 0.9300
C19 N4 1.374(3)
C20 C21 1.398(4)
C20 C25 1.402(4)
C21 C22 1.386(4)
C21 H21 0.9300
C22 C23 1.399(4)
C22 H22 0.9300
C23 C24 1.392(4)
C23 C26 1.442(4)
C24 C25 1.387(4)
C24 H24 0.9300
C25 H25 0.9300
C26 N5 1.137(4)
C27 C28 1.356(5)
C27 C32 1.392(5)
C28 C29 1.403(5)
C28 H28 0.9300
C29 C30 1.345(6)
C29 H29 0.9300
C30 C31 1.396(6)
C30 C33 1.454(4)
C31 C32 1.391(5)
C31 H31 0.9300
C32 H32 0.9300
C33 N6 1.139(5)
C34 C39 1.396(4)
C34 C35 1.402(4)
C35 C36 1.393(4)
C35 H35 0.9300
C36 C37 1.389(4)
C36 H36 0.9300
N1 Sn1 2.047(2)
N2 Sn1 2.048(2)
N3 Sn1 2.039(2)
N4 Sn1 2.057(2)
Cl1 Sn1 2.3273(9)
C39 C38 1.380(4)
C39 H39 0.9300
C38 C37 1.396(4)
C38 H38 0.9300
C37 C40 1.443(4)
C40 N7 1.144(4)

loop_
_geom_torsion_atom_site_label_1
_geom_torsion_atom_site_label_2
_geom_torsion_atom_site_label_3
_geom_torsion_atom_site_label_4
_geom_torsion
N1 C1 C2 C3 1.0(3)
C19 C1 C2 C3 -171.9(3)
C1 C2 C3 C4 1.1(3)
C2 C3 C4 N1 -2.8(3)
C2 C3 C4 C5 167.3(3)
N1 C4 C5 C6 8.7(4)
C3 C4 C5 C6 -160.1(3)
N1 C4 C5 C20 -173.6(3)
C3 C4 C5 C20 17.5(4)
C4 C5 C6 N2 -1.2(5)
C20 C5 C6 N2 -178.9(3)
C4 C5 C6 C7 173.8(3)
C20 C5 C6 C7 -3.9(5)
N2 C6 C7 C8 0.6(4)
C5 C6 C7 C8 -175.1(3)
C6 C7 C8 C9 0.0(4)
C7 C8 C9 N2 -0.7(4)
C7 C8 C9 C10 179.5(3)
N2 C9 C10 C11 0.9(5)
C8 C9 C10 C11 -179.3(3)
N2 C9 C10 C27 177.4(3)
C8 C9 C10 C27 -2.8(5)
C9 C10 C11 N3 -1.8(5)
C27 C10 C11 N3 -178.4(3)
C9 C10 C11 C12 175.3(3)
C27 C10 C11 C12 -1.2(5)
N3 C11 C12 C13 -0.2(3)
C10 C11 C12 C13 -177.7(3)
C11 C12 C13 C14 1.7(4)
C12 C13 C14 N3 -2.6(3)
C12 C13 C14 C15 170.9(3)
N3 C14 C15 C16 0.0(4)
C13 C14 C15 C16 -172.3(3)
N3 C14 C15 C34 174.9(3)
C13 C14 C15 C34 2.6(4)
C14 C15 C16 N4 -10.1(4)
C34 C15 C16 N4 174.9(2)
C14 C15 C16 C17 157.5(3)
C34 C15 C16 C17 -17.5(4)
N4 C16 C17 C18 1.8(3)
C15 C16 C17 C18 -167.2(3)
C16 C17 C18 C19 -0.2(3)
C17 C18 C19 N4 -1.4(3)
C17 C18 C19 C1 168.4(3)
N1 C1 C19 N4 2.3(3)
C2 C1 C19 N4 174.8(3)
N1 C1 C19 C18 -167.1(3)
C2 C1 C19 C18 5.4(6)
C6 C5 C20 C21 -124.5(3)
C4 C5 C20 C21 57.7(4)
C6 C5 C20 C25 55.9(4)
C4 C5 C20 C25 -121.9(3)
C25 C20 C21 C22 -0.9(5)
C5 C20 C21 C22 179.5(3)
C20 C21 C22 C23 -0.2(5)
C21 C22 C23 C24 1.1(5)
C21 C22 C23 C26 -179.7(4)
C22 C23 C24 C25 -1.0(6)
C26 C23 C24 C25 179.8(4)
C23 C24 C25 C20 0.0(5)
C21 C20 C25 C24 1.0(5)
C5 C20 C25 C24 -179.4(3)
C24 C23 C26 N5 -1(31)
C22 C23 C26 N5 180(100)
C9 C10 C27 C28 -63.3(4)
C11 C10 C27 C28 113.6(4)
C9 C10 C27 C32 119.2(4)
C11 C10 C27 C32 -64.0(4)
C32 C27 C28 C29 -2.7(6)
C10 C27 C28 C29 179.8(3)
C27 C28 C29 C30 1.2(6)
C28 C29 C30 C31 1.4(6)
C28 C29 C30 C33 179.1(4)
C29 C30 C31 C32 -2.3(6)
C33 C30 C31 C32 179.9(4)
C28 C27 C32 C31 1.7(6)
C10 C27 C32 C31 179.3(4)
C30 C31 C32 C27 0.8(7)
C29 C30 C33 N6 -165(11)
C31 C30 C33 N6 12(11)
C16 C15 C34 C39 130.3(3)
C14 C15 C34 C39 -44.9(4)
C16 C15 C34 C35 -48.1(4)
C14 C15 C34 C35 136.7(3)
C39 C34 C35 C36 0.8(5)
C15 C34 C35 C36 179.2(3)
C34 C35 C36 C37 1.2(5)
C5 C4 N1 C1 -167.9(2)
C3 C4 N1 C1 3.5(3)
C5 C4 N1 Sn1 11.3(4)
C3 C4 N1 Sn1 -177.29(19)
C2 C1 N1 C4 -2.8(3)
C19 C1 N1 C4 172.0(2)
C2 C1 N1 Sn1 177.81(17)
C19 C1 N1 Sn1 -7.4(3)
C10 C9 N2 C6 -179.1(3)
C8 C9 N2 C6 1.0(3)
C10 C9 N2 Sn1 20.1(4)
C8 C9 N2 Sn1 -159.7(2)
C5 C6 N2 C9 174.9(3)
C7 C6 N2 C9 -1.0(3)
C5 C6 N2 Sn1 -24.9(4)
C7 C6 N2 Sn1 159.2(2)
C10 C11 N3 C14 176.1(3)
C12 C11 N3 C14 -1.5(3)
C10 C11 N3 Sn1 -18.5(4)
C12 C11 N3 Sn1 163.8(2)
C15 C14 N3 C11 -171.2(3)
C13 C14 N3 C11 2.6(3)
C15 C14 N3 Sn1 24.0(4)
C13 C14 N3 Sn1 -162.3(2)
C15 C16 N4 C19 167.5(2)
C17 C16 N4 C19 -2.8(3)
C15 C16 N4 Sn1 -4.8(4)
C17 C16 N4 Sn1 -175.08(18)
C18 C19 N4 C16 2.7(3)
C1 C19 N4 C16 -169.8(2)
C18 C19 N4 Sn1 176.23(17)
C1 C19 N4 Sn1 3.7(3)
C11 N3 Sn1 N1 109.7(2)
C14 N3 Sn1 N1 -87.3(3)
C11 N3 Sn1 N2 28.2(2)
C14 N3 Sn1 N2 -168.8(2)
C11 N3 Sn1 N4 170.1(2)
C14 N3 Sn1 N4 -26.9(2)
C11 N3 Sn1 Cl1 -80.0(2)
C14 N3 Sn1 Cl1 83.0(2)
C4 N1 Sn1 N3 -109.1(3)
C1 N1 Sn1 N3 70.1(2)
C4 N1 Sn1 N2 -25.6(2)
C1 N1 Sn1 N2 153.6(2)
C4 N1 Sn1 N4 -172.1(3)
C1 N1 Sn1 N4 7.15(18)
C4 N1 Sn1 Cl1 80.5(2)
C1 N1 Sn1 Cl1 -100.28(18)
C9 N2 Sn1 N3 -29.0(2)
C6 N2 Sn1 N3 173.3(2)
C9 N2 Sn1 N1 -171.9(2)
C6 N2 Sn1 N1 30.5(2)
C9 N2 Sn1 N4 -111.7(2)
C6 N2 Sn1 N4 90.6(3)
C9 N2 Sn1 Cl1 80.8(2)
C6 N2 Sn1 Cl1 -76.8(2)
C16 N4 Sn1 N3 19.0(2)
C19 N4 Sn1 N3 -152.9(2)
C16 N4 Sn1 N1 166.1(3)
C19 N4 Sn1 N1 -5.79(18)
C16 N4 Sn1 N2 103.6(3)
C19 N4 Sn1 N2 -68.4(2)
C16 N4 Sn1 Cl1 -89.2(2)
C19 N4 Sn1 Cl1 98.85(19)
C35 C34 C39 C38 -2.8(4)
C15 C34 C39 C38 178.8(3)
C34 C39 C38 C37 2.8(5)
C35 C36 C37 C38 -1.3(5)
C35 C36 C37 C40 178.2(3)
C39 C38 C37 C36 -0.7(5)
C39 C38 C37 C40 179.8(3)
C36 C37 C40 N7 -148(18)
C38 C37 C40 N7 31(18)

loop_
_platon_squeeze_void_nr
_platon_squeeze_void_average_x
_platon_squeeze_void_average_y
_platon_squeeze_void_average_z
_platon_squeeze_void_volume
_platon_squeeze_void_count_electrons
_platon_squeeze_void_content
1 -0.015 0.000 0.000 787 86 ' '
